data_2022411
loop_
_publ_author_name
'Romo, Pablo E.'
'Quiroga, Jairo'
'Cobo, Justo'
'Glidewell, Christopher'

_publ_section_title
;
 Synthesis and spectroscopic and structural characterization of
 spiro[indoline-3,3&#x2032;-indolizine]s formed by 1,3-dipolar
 cycloadditions between isatins, pipecolic acid and an electron-deficient
 alkene
;
_journal_coeditor_code KY3207
_journal_issue 9
_journal_name_full 'Acta Crystallographica Section C Structural Chemistry'
_journal_paper_doi 10.1107/S2053229621007142
_journal_volume 77
_journal_year 2021
_chemical_formula_iupac 'C29 H34 N2 O4'
_chemical_formula_moiety 'C29 H34 N2 O4'
_chemical_formula_sum 'C29 H34 N2 O4'
_chemical_formula_weight 474.58
_chemical_name_systematic
'(1'<i>SR</i>,2'<i>SR</i>,3<i>RS</i>,8a'<i>RS</i>)-2'-Benzoyl-1-hexyl-2-oxo-1',5',6',7',8',8a'-hexahydro-2'<i>H</i>-spiro[indoline-3,3'-indolizine]-1'-carboxylic acid'
_space_group_crystal_system monoclinic
_space_group_IT_number 14
_space_group_name_Hall '-P 2yn'
_space_group_name_H-M_alt 'P 1 21/n 1'
_atom_sites_solution_hydrogens mixed
_atom_sites_solution_primary dual
_audit_creation_method SHELXL-2014
_cell_angle_alpha 90
_cell_angle_beta 90.2150(10)
_cell_angle_gamma 90
_cell_formula_units_Z 4
_cell_length_a 11.0442(4)
_cell_length_b 17.4707(6)
_cell_length_c 13.0081(4)
_cell_measurement_reflns_used 5765
_cell_measurement_temperature 100(2)
_cell_measurement_theta_max 27.499
_cell_measurement_theta_min 2.182
_cell_volume 2509.89(15)
_computing_cell_refinement
;
SAINT (Bruker, 2017)
;
_computing_data_collection
;
APEX3 (Bruker, 2018)
;
_computing_data_reduction
;
SAINT (Bruker, 2017)
;
_computing_molecular_graphics
;
PLATON (Spek, 2020)
;
_computing_publication_material
;
SHELXL2014 (Sheldrick, 2015b) and PLATON (Spek, 2020)
;
_computing_structure_refinement
;
SHELXL2014 (Sheldrick, 2015b)
;
_computing_structure_solution
;
SHELXT2014 (Sheldrick, 2015a)
;
_diffrn_ambient_temperature 100(2)
_diffrn_measured_fraction_theta_full 1.000
_diffrn_measured_fraction_theta_max 0.999
_diffrn_measurement_device_type 'Bruker D8 Venture'
_diffrn_measurement_method '\f and \w scans'
_diffrn_radiation_monochromator 'multilayer mirror'
_diffrn_radiation_type MoK\a
_diffrn_radiation_wavelength 0.71073
_diffrn_reflns_av_R_equivalents 0.0594
_diffrn_reflns_av_unetI/netI 0.0481
_diffrn_reflns_limit_h_max 14
_diffrn_reflns_limit_h_min -14
_diffrn_reflns_limit_k_max 22
_diffrn_reflns_limit_k_min -21
_diffrn_reflns_limit_l_max 16
_diffrn_reflns_limit_l_min -16
_diffrn_reflns_number 24313
_diffrn_reflns_theta_full 25.242
_diffrn_reflns_theta_max 27.499
_diffrn_reflns_theta_min 2.182
_diffrn_source 'INCOATEC high brilliance microfocus sealed tube'
_diffrn_standards_decay_% 0
_diffrn_standards_interval_count 0
_diffrn_standards_interval_time 0
_diffrn_standards_number 0
_exptl_absorpt_coefficient_mu 0.083
_exptl_absorpt_correction_T_max 0.990
_exptl_absorpt_correction_T_min 0.921
_exptl_absorpt_correction_type multi-scan
_exptl_absorpt_process_details
;
(SADABS; Bruker, 2016)
;
_exptl_crystal_colour colourless
_exptl_crystal_density_diffrn 1.256
_exptl_crystal_description block
_exptl_crystal_F_000 1016
_exptl_crystal_size_max 0.230
_exptl_crystal_size_mid 0.130
_exptl_crystal_size_min 0.116
_refine_diff_density_max 0.289
_refine_diff_density_min -0.257
_refine_ls_extinction_method none
_refine_ls_goodness_of_fit_ref 1.033
_refine_ls_hydrogen_treatment mixed
_refine_ls_matrix_type full
_refine_ls_number_parameters 320
_refine_ls_number_reflns 5765
_refine_ls_number_restraints 0
_refine_ls_restrained_S_all 1.033
_refine_ls_R_factor_all 0.0584
_refine_ls_R_factor_gt 0.0428
_refine_ls_shift/su_max 0.000
_refine_ls_shift/su_mean 0.000
_refine_ls_structure_factor_coef Fsqd
_refine_ls_weighting_details 'w=1/[\s^2^(Fo^2^)+(0.0368P)^2^+0.9168P] where P=(Fo^2^+2Fc^2^)/3'
_refine_ls_weighting_scheme calc
_refine_ls_wR_factor_gt 0.0941
_refine_ls_wR_factor_ref 0.1024
_reflns_number_gt 4619
_reflns_number_total 5765
_reflns_threshold_expression 'I > 2\s(I)'
_cod_data_source_file ky3207sup1.cif
_cod_data_source_block V
_cod_original_sg_symbol_H-M 'P 21/n'
_cod_database_code 2022411
_shelx_space_group_comment
;
The symmetry employed for this shelxl refinement is uniquely defined
by the following loop, which should always be used as a source of
symmetry information in preference to the above space-group names.
They are only intended as comments.
;
_shelx_estimated_absorpt_t_min 0.981
_shelx_estimated_absorpt_t_max 0.990
_shelxl_version_number 2.014

loop_
_space_group_symop_operation_xyz
'x, y, z'
'-x+1/2, y+1/2, -z+1/2'
'-x, -y, -z'
'x-1/2, -y-1/2, z-1/2'

loop_
_atom_site_type_symbol
_atom_site_label
_atom_site_fract_x
_atom_site_fract_y
_atom_site_fract_z
_atom_site_U_iso_or_equiv
_atom_site_adp_type
_atom_site_calc_flag
_atom_site_occupancy
_atom_site_disorder_assembly
_atom_site_disorder_group
N N11 0.22287(10) 0.48035(7) 0.18134(8) 0.0148(2) Uani d 1 . .
C C12 0.32622(12) 0.49126(8) 0.23582(9) 0.0129(3) Uani d 1 . .
O O12 0.36289(9) 0.55415(5) 0.26592(7) 0.0164(2) Uani d 1 . .
C C13 0.39048(11) 0.41293(7) 0.25035(10) 0.0118(3) Uani d 1 . .
C C13A 0.30516(11) 0.35997(8) 0.19371(10) 0.0136(3) Uani d 1 . .
C C14 0.31398(12) 0.28250(8) 0.17408(10) 0.0173(3) Uani d 1 . .
H H14 0.3824 0.2541 0.1969 0.021 Uiso calc 1 . .
C C15 0.21988(13) 0.24655(9) 0.11982(11) 0.0215(3) Uani d 1 . .
H H15 0.2235 0.1931 0.1069 0.026 Uiso calc 1 . .
C C16 0.12169(13) 0.28869(9) 0.08490(11) 0.0238(3) Uani d 1 . .
H H16 0.0585 0.2635 0.0486 0.029 Uiso calc 1 . .
C C17 0.11376(13) 0.36756(9) 0.10203(11) 0.0210(3) Uani d 1 . .
H H17 0.0468 0.3965 0.0773 0.025 Uiso calc 1 . .
C C17A 0.20708(12) 0.40190(8) 0.15632(10) 0.0149(3) Uani d 1 . .
C C21 0.55038(11) 0.39258(7) 0.37985(10) 0.0120(3) Uani d 1 . .
H H21 0.5733 0.3375 0.3719 0.014 Uiso calc 1 . .
C C22 0.41156(11) 0.39777(7) 0.36885(9) 0.0112(3) Uani d 1 . .
H H22 0.3819 0.4430 0.4087 0.013 Uiso calc 1 . .
N N24 0.51257(9) 0.40998(6) 0.20792(8) 0.0126(2) Uani d 1 . .
C C25 0.52881(12) 0.44460(9) 0.10668(10) 0.0172(3) Uani d 1 . .
H H25A 0.5194 0.5008 0.1114 0.021 Uiso calc 1 . .
H H25B 0.4669 0.4248 0.0583 0.021 Uiso calc 1 . .
C C26 0.65518(12) 0.42485(9) 0.06784(10) 0.0200(3) Uani d 1 . .
H H26A 0.6692 0.4504 0.0010 0.024 Uiso calc 1 . .
H H26B 0.6615 0.3689 0.0572 0.024 Uiso calc 1 . .
C C27 0.75124(12) 0.45069(9) 0.14523(11) 0.0200(3) Uani d 1 . .
H H27A 0.7505 0.5072 0.1504 0.024 Uiso calc 1 . .
H H27B 0.8323 0.4347 0.1210 0.024 Uiso calc 1 . .
C C28 0.72742(12) 0.41587(8) 0.25140(10) 0.0163(3) Uani d 1 . .
H H28A 0.7371 0.3596 0.2482 0.020 Uiso calc 1 . .
H H28B 0.7868 0.4362 0.3016 0.020 Uiso calc 1 . .
C C28A 0.59937(11) 0.43555(8) 0.28612(9) 0.0122(3) Uani d 1 . .
H H18C 0.5917 0.4920 0.2968 0.015 Uiso calc 1 . .
C C111 0.13937(12) 0.54202(8) 0.15437(10) 0.0177(3) Uani d 1 . .
H H11A 0.1002 0.5298 0.0878 0.021 Uiso calc 1 . .
H H11B 0.1860 0.5899 0.1453 0.021 Uiso calc 1 . .
C C112 0.04138(12) 0.55524(8) 0.23478(11) 0.0178(3) Uani d 1 . .
H H11C 0.0792 0.5723 0.3000 0.021 Uiso calc 1 . .
H H11D -0.0019 0.5067 0.2481 0.021 Uiso calc 1 . .
C C113 -0.04843(12) 0.61569(8) 0.19747(11) 0.0175(3) Uani d 1 . .
H H11E -0.0890 0.5966 0.1345 0.021 Uiso calc 1 . .
H H11F -0.0031 0.6625 0.1788 0.021 Uiso calc 1 . .
C C114 -0.14507(13) 0.63668(8) 0.27627(11) 0.0191(3) Uani d 1 . .
H H11G -0.1825 0.5892 0.3029 0.023 Uiso calc 1 . .
H H11H -0.1063 0.6635 0.3348 0.023 Uiso calc 1 . .
C C115 -0.24331(13) 0.68768(9) 0.23080(12) 0.0231(3) Uani d 1 . .
H H11I -0.2861 0.6592 0.1758 0.028 Uiso calc 1 . .
H H11J -0.2048 0.7330 0.1990 0.028 Uiso calc 1 . .
C C116 -0.33563(14) 0.71456(9) 0.30990(12) 0.0273(3) Uani d 1 . .
H H11K -0.3758 0.6700 0.3404 0.041 Uiso calc 1 . .
H H11L -0.3961 0.7471 0.2762 0.041 Uiso calc 1 . .
H H11M -0.2943 0.7438 0.3639 0.041 Uiso calc 1 . .
C C211 0.60196(12) 0.41976(7) 0.48092(10) 0.0126(3) Uani d 1 . .
O O211 0.70490(8) 0.44278(6) 0.49134(7) 0.0193(2) Uani d 1 . .
O O212 0.52409(8) 0.41326(6) 0.55863(7) 0.0159(2) Uani d 1 . .
H H212 0.5642(15) 0.4242(10) 0.6185(14) 0.024 Uiso d 1 . .
C C227 0.34460(12) 0.32642(8) 0.40512(9) 0.0124(3) Uani d 1 . .
O O227 0.39880(8) 0.26668(5) 0.42060(7) 0.0170(2) Uani d 1 . .
C C221 0.20965(12) 0.33008(8) 0.41731(10) 0.0141(3) Uani d 1 . .
C C222 0.14638(13) 0.26082(9) 0.41690(12) 0.0214(3) Uani d 1 . .
H H222 0.1892 0.2141 0.4087 0.026 Uiso calc 1 . .
C C223 0.02173(14) 0.25984(9) 0.42841(13) 0.0270(3) Uani d 1 . .
H H223 -0.0206 0.2125 0.4284 0.032 Uiso calc 1 . .
C C224 -0.04133(13) 0.32800(9) 0.43998(12) 0.0240(3) Uani d 1 . .
H H224 -0.1268 0.3273 0.4479 0.029 Uiso calc 1 . .
C C225 0.02029(13) 0.39690(9) 0.43991(11) 0.0202(3) Uani d 1 . .
H H225 -0.0232 0.4434 0.4476 0.024 Uiso calc 1 . .
C C226 0.14587(12) 0.39867(8) 0.42859(10) 0.0162(3) Uani d 1 . .
H H226 0.1877 0.4462 0.4285 0.019 Uiso calc 1 . .

loop_
_atom_site_aniso_label
_atom_site_aniso_U_11
_atom_site_aniso_U_22
_atom_site_aniso_U_33
_atom_site_aniso_U_12
_atom_site_aniso_U_13
_atom_site_aniso_U_23
N11 0.0116(5) 0.0188(6) 0.0139(5) 0.0019(4) -0.0010(4) 0.0009(5)
C12 0.0128(6) 0.0169(7) 0.0090(6) -0.0003(5) 0.0016(5) 0.0008(5)
O12 0.0202(5) 0.0146(5) 0.0143(4) 0.0002(4) -0.0022(4) 0.0002(4)
C13 0.0108(6) 0.0131(6) 0.0115(6) 0.0002(5) -0.0009(5) 0.0003(5)
C13A 0.0125(6) 0.0187(7) 0.0096(6) -0.0031(5) 0.0008(5) -0.0011(5)
C14 0.0172(7) 0.0192(7) 0.0154(6) -0.0017(5) 0.0006(5) -0.0017(5)
C15 0.0234(7) 0.0218(8) 0.0194(7) -0.0072(6) 0.0023(6) -0.0068(6)
C16 0.0180(7) 0.0334(9) 0.0201(7) -0.0098(6) -0.0016(6) -0.0079(6)
C17 0.0133(7) 0.0335(9) 0.0163(7) -0.0009(6) -0.0019(5) -0.0011(6)
C17A 0.0132(6) 0.0202(7) 0.0114(6) -0.0009(5) 0.0016(5) -0.0001(5)
C21 0.0111(6) 0.0115(6) 0.0133(6) 0.0004(5) -0.0006(5) 0.0007(5)
C22 0.0105(6) 0.0129(6) 0.0102(6) -0.0002(5) -0.0008(5) -0.0004(5)
N24 0.0104(5) 0.0166(6) 0.0107(5) -0.0005(4) 0.0001(4) 0.0001(4)
C25 0.0162(7) 0.0237(7) 0.0118(6) -0.0009(5) 0.0010(5) 0.0012(5)
C26 0.0178(7) 0.0278(8) 0.0145(6) -0.0001(6) 0.0037(5) 0.0000(6)
C27 0.0137(6) 0.0268(8) 0.0195(7) -0.0017(6) 0.0053(5) 0.0015(6)
C28 0.0113(6) 0.0209(7) 0.0167(6) 0.0005(5) 0.0007(5) 0.0007(5)
C28A 0.0116(6) 0.0133(6) 0.0117(6) -0.0005(5) -0.0007(5) 0.0000(5)
C111 0.0148(7) 0.0226(7) 0.0158(6) 0.0044(5) -0.0004(5) 0.0040(5)
C112 0.0152(7) 0.0204(7) 0.0178(7) 0.0020(5) 0.0004(5) 0.0021(6)
C113 0.0161(7) 0.0167(7) 0.0196(7) 0.0009(5) 0.0015(5) 0.0024(5)
C114 0.0190(7) 0.0182(7) 0.0202(7) 0.0016(5) 0.0033(5) 0.0019(6)
C115 0.0228(8) 0.0213(8) 0.0252(8) 0.0062(6) 0.0048(6) 0.0036(6)
C116 0.0252(8) 0.0259(8) 0.0308(8) 0.0059(6) 0.0098(7) 0.0054(7)
C211 0.0135(6) 0.0102(6) 0.0140(6) 0.0022(5) -0.0006(5) 0.0008(5)
O211 0.0138(5) 0.0261(6) 0.0180(5) -0.0034(4) -0.0024(4) -0.0023(4)
O212 0.0151(5) 0.0209(5) 0.0116(4) -0.0021(4) -0.0004(4) -0.0006(4)
C227 0.0143(6) 0.0145(6) 0.0084(6) -0.0005(5) -0.0017(5) -0.0009(5)
O227 0.0166(5) 0.0149(5) 0.0194(5) 0.0010(4) -0.0010(4) 0.0022(4)
C221 0.0132(6) 0.0180(7) 0.0112(6) -0.0015(5) -0.0003(5) 0.0036(5)
C222 0.0187(7) 0.0168(7) 0.0287(8) -0.0007(6) -0.0006(6) 0.0059(6)
C223 0.0188(7) 0.0229(8) 0.0393(9) -0.0078(6) -0.0012(6) 0.0087(7)
C224 0.0127(7) 0.0342(9) 0.0250(8) -0.0019(6) -0.0003(6) 0.0072(7)
C225 0.0163(7) 0.0251(8) 0.0193(7) 0.0039(6) 0.0022(5) 0.0011(6)
C226 0.0146(6) 0.0177(7) 0.0162(6) -0.0003(5) 0.0009(5) 0.0008(5)

loop_
_atom_type_symbol
_atom_type_description
_atom_type_scat_dispersion_real
_atom_type_scat_dispersion_imag
_atom_type_scat_source
C C 0.0033 0.0016 'International Tables Vol C Tables 4.2.6.8 and 6.1.1.4'
H H 0.0000 0.0000 'International Tables Vol C Tables 4.2.6.8 and 6.1.1.4'
N N 0.0061 0.0033 'International Tables Vol C Tables 4.2.6.8 and 6.1.1.4'
O O 0.0106 0.0060 'International Tables Vol C Tables 4.2.6.8 and 6.1.1.4'

loop_
_geom_angle_atom_site_label_1
_geom_angle_atom_site_label_2
_geom_angle_atom_site_label_3
_geom_angle_site_symmetry_1
_geom_angle_site_symmetry_3
_geom_angle
_geom_angle_publ_flag
C12 N11 C17A . . 111.00(11) ?
C12 N11 C111 . . 123.51(12) ?
C17A N11 C111 . . 125.48(11) ?
O12 C12 N11 . . 124.47(12) ?
O12 C12 C13 . . 126.63(11) ?
N11 C12 C13 . . 108.88(11) ?
N24 C13 C13A . . 111.67(10) ?
N24 C13 C12 . . 114.04(10) ?
C13A C13 C12 . . 101.33(10) ?
N24 C13 C22 . . 103.29(9) ?
C13A C13 C22 . . 117.54(11) ?
C12 C13 C22 . . 109.40(10) ?
C14 C13A C17A . . 120.39(12) ?
C14 C13A C13 . . 130.27(12) ?
C17A C13A C13 . . 109.32(12) ?
C13A C14 C15 . . 118.65(13) ?
C13A C14 H14 . . 120.7 ?
C15 C14 H14 . . 120.7 ?
C16 C15 C14 . . 120.29(14) ?
C16 C15 H15 . . 119.9 ?
C14 C15 H15 . . 119.9 ?
C15 C16 C17 . . 121.37(13) ?
C15 C16 H16 . . 119.3 ?
C17 C16 H16 . . 119.3 ?
C17A C17 C16 . . 117.48(13) ?
C17A C17 H17 . . 121.3 ?
C16 C17 H17 . . 121.3 ?
C17 C17A C13A . . 121.77(13) ?
C17 C17A N11 . . 128.78(13) ?
C13A C17A N11 . . 109.44(11) ?
C211 C21 C28A . . 113.97(11) ?
C211 C21 C22 . . 115.77(11) ?
C28A C21 C22 . . 104.56(10) ?
C211 C21 H21 . . 107.4 ?
C28A C21 H21 . . 107.4 ?
C22 C21 H21 . . 107.4 ?
C227 C22 C21 . . 113.98(11) ?
C227 C22 C13 . . 111.65(10) ?
C21 C22 C13 . . 104.07(10) ?
C227 C22 H22 . . 109.0 ?
C21 C22 H22 . . 109.0 ?
C13 C22 H22 . . 109.0 ?
C13 N24 C25 . . 116.29(10) ?
C13 N24 C28A . . 109.25(10) ?
C25 N24 C28A . . 114.68(10) ?
N24 C25 C26 . . 108.69(11) ?
N24 C25 H25A . . 110.0 ?
C26 C25 H25A . . 110.0 ?
N24 C25 H25B . . 110.0 ?
C26 C25 H25B . . 110.0 ?
H25A C25 H25B . . 108.3 ?
C25 C26 C27 . . 110.42(11) ?
C25 C26 H26A . . 109.6 ?
C27 C26 H26A . . 109.6 ?
C25 C26 H26B . . 109.6 ?
C27 C26 H26B . . 109.6 ?
H26A C26 H26B . . 108.1 ?
C26 C27 C28 . . 110.81(11) ?
C26 C27 H27A . . 109.5 ?
C28 C27 H27A . . 109.5 ?
C26 C27 H27B . . 109.5 ?
C28 C27 H27B . . 109.5 ?
H27A C27 H27B . . 108.1 ?
C28A C28 C27 . . 109.86(11) ?
C28A C28 H28A . . 109.7 ?
C27 C28 H28A . . 109.7 ?
C28A C28 H28B . . 109.7 ?
C27 C28 H28B . . 109.7 ?
H28A C28 H28B . . 108.2 ?
N24 C28A C28 . . 109.31(10) ?
N24 C28A C21 . . 99.85(10) ?
C28 C28A C21 . . 117.11(11) ?
N24 C28A H18C . . 110.0 ?
C28 C28A H18C . . 110.0 ?
C21 C28A H18C . . 110.0 ?
N11 C111 C112 . . 113.33(11) ?
N11 C111 H11A . . 108.9 ?
C112 C111 H11A . . 108.9 ?
N11 C111 H11B . . 108.9 ?
C112 C111 H11B . . 108.9 ?
H11A C111 H11B . . 107.7 ?
C111 C112 C113 . . 110.39(11) ?
C111 C112 H11C . . 109.6 ?
C113 C112 H11C . . 109.6 ?
C111 C112 H11D . . 109.6 ?
C113 C112 H11D . . 109.6 ?
H11C C112 H11D . . 108.1 ?
C112 C113 C114 . . 114.05(11) ?
C112 C113 H11E . . 108.7 ?
C114 C113 H11E . . 108.7 ?
C112 C113 H11F . . 108.7 ?
C114 C113 H11F . . 108.7 ?
H11E C113 H11F . . 107.6 ?
C115 C114 C113 . . 112.26(12) ?
C115 C114 H11G . . 109.2 ?
C113 C114 H11G . . 109.2 ?
C115 C114 H11H . . 109.2 ?
C113 C114 H11H . . 109.2 ?
H11G C114 H11H . . 107.9 ?
C114 C115 C116 . . 113.29(12) ?
C114 C115 H11I . . 108.9 ?
C116 C115 H11I . . 108.9 ?
C114 C115 H11J . . 108.9 ?
C116 C115 H11J . . 108.9 ?
H11I C115 H11J . . 107.7 ?
C115 C116 H11K . . 109.5 ?
C115 C116 H11L . . 109.5 ?
H11K C116 H11L . . 109.5 ?
C115 C116 H11M . . 109.5 ?
H11K C116 H11M . . 109.5 ?
H11L C116 H11M . . 109.5 ?
O211 C211 O212 . . 123.36(12) ?
O211 C211 C21 . . 123.56(12) ?
O212 C211 C21 . . 113.04(11) ?
C211 O212 H212 . . 108.4(11) ?
O227 C227 C221 . . 120.41(12) ?
O227 C227 C22 . . 120.81(12) ?
C221 C227 C22 . . 118.73(11) ?
C222 C221 C226 . . 119.37(12) ?
C222 C221 C227 . . 117.35(12) ?
C226 C221 C227 . . 123.28(12) ?
C223 C222 C221 . . 120.49(14) ?
C223 C222 H222 . . 119.8 ?
C221 C222 H222 . . 119.8 ?
C222 C223 C224 . . 120.02(14) ?
C222 C223 H223 . . 120.0 ?
C224 C223 H223 . . 120.0 ?
C225 C224 C223 . . 119.97(13) ?
C225 C224 H224 . . 120.0 ?
C223 C224 H224 . . 120.0 ?
C224 C225 C226 . . 120.57(14) ?
C224 C225 H225 . . 119.7 ?
C226 C225 H225 . . 119.7 ?
C225 C226 C221 . . 119.57(13) ?
C225 C226 H226 . . 120.2 ?
C221 C226 H226 . . 120.2 ?

loop_
_geom_bond_atom_site_label_1
_geom_bond_atom_site_label_2
_geom_bond_site_symmetry_2
_geom_bond_distance
_geom_bond_publ_flag
N11 C12 . 1.3547(17) ?
N11 C17A . 1.4194(18) ?
N11 C111 . 1.4601(17) ?
C12 O12 . 1.2343(16) ?
C12 C13 . 1.5527(18) ?
C13 N24 . 1.4599(16) ?
C13 C13A . 1.5106(17) ?
C13 C22 . 1.5804(17) ?
C13A C14 . 1.381(2) ?
C13A C17A . 1.3938(19) ?
C14 C15 . 1.4025(19) ?
C14 H14 . 0.9500 ?
C15 C16 . 1.386(2) ?
C15 H15 . 0.9500 ?
C16 C17 . 1.399(2) ?
C16 H16 . 0.9500 ?
C17 C17A . 1.3839(19) ?
C17 H17 . 0.9500 ?
C21 C211 . 1.5076(17) ?
C21 C28A . 1.5322(18) ?
C21 C22 . 1.5419(17) ?
C21 H21 . 1.0000 ?
C22 C227 . 1.5251(18) ?
C22 H22 . 1.0000 ?
N24 C25 . 1.4608(17) ?
N24 C28A . 1.4648(16) ?
C25 C26 . 1.5256(19) ?
C25 H25A . 0.9900 ?
C25 H25B . 0.9900 ?
C26 C27 . 1.528(2) ?
C26 H26A . 0.9900 ?
C26 H26B . 0.9900 ?
C27 C28 . 1.5327(19) ?
C27 H27A . 0.9900 ?
C27 H27B . 0.9900 ?
C28 C28A . 1.5255(18) ?
C28 H28A . 0.9900 ?
C28 H28B . 0.9900 ?
C28A H18C . 1.0000 ?
C111 C112 . 1.5255(19) ?
C111 H11A . 0.9900 ?
C111 H11B . 0.9900 ?
C112 C113 . 1.5268(19) ?
C112 H11C . 0.9900 ?
C112 H11D . 0.9900 ?
C113 C114 . 1.5272(19) ?
C113 H11E . 0.9900 ?
C113 H11F . 0.9900 ?
C114 C115 . 1.522(2) ?
C114 H11G . 0.9900 ?
C114 H11H . 0.9900 ?
C115 C116 . 1.525(2) ?
C115 H11I . 0.9900 ?
C115 H11J . 0.9900 ?
C116 H11K . 0.9800 ?
C116 H11L . 0.9800 ?
C116 H11M . 0.9800 ?
C211 O211 . 1.2130(16) ?
C211 O212 . 1.3345(16) ?
O212 H212 . 0.914(18) ?
C227 O227 . 1.2195(16) ?
C227 C221 . 1.5007(18) ?
C221 C222 . 1.3974(19) ?
C221 C226 . 1.3979(19) ?
C222 C223 . 1.385(2) ?
C222 H222 . 0.9500 ?
C223 C224 . 1.388(2) ?
C223 H223 . 0.9500 ?
C224 C225 . 1.383(2) ?
C224 H224 . 0.9500 ?
C225 C226 . 1.3956(19) ?
C225 H225 . 0.9500 ?
C226 H226 . 0.9500 ?

loop_
_geom_hbond_atom_site_label_D
_geom_hbond_atom_site_label_H
_geom_hbond_atom_site_label_A
_geom_hbond_site_symmetry_A
_geom_hbond_distance_DH
_geom_hbond_distance_HA
_geom_hbond_distance_DA
_geom_hbond_angle_DHA
_geom_hbond_publ_flag
O212 H212 O12 3_666 0.915(18) 1.744(18) 2.6589(13) 178.5(15) no
C113 H11F O227 2_555 0.99 2.51 3.4738(17) 163 no
C16 H16 O227 4_565 0.95 2.48 3.3947(17) 162 no
C22 H22 O211 3_666 1.00 2.57 3.5693(16) 177 no
C226 H226 O211 3_666 0.95 2.50 3.3854(17) 155 no

loop_
_geom_torsion_atom_site_label_1
_geom_torsion_atom_site_label_2
_geom_torsion_atom_site_label_3
_geom_torsion_atom_site_label_4
_geom_torsion_site_symmetry_1
_geom_torsion_site_symmetry_2
_geom_torsion_site_symmetry_3
_geom_torsion_site_symmetry_4
_geom_torsion
_geom_torsion_publ_flag
C17A N11 C12 O12 . . . . 178.71(12) ?
C111 N11 C12 O12 . . . . -2.2(2) ?
C17A N11 C12 C13 . . . . 0.36(14) ?
C111 N11 C12 C13 . . . . 179.47(11) ?
O12 C12 C13 N24 . . . . -57.46(17) ?
N11 C12 C13 N24 . . . . 120.85(12) ?
O12 C12 C13 C13A . . . . -177.58(12) ?
N11 C12 C13 C13A . . . . 0.73(13) ?
O12 C12 C13 C22 . . . . 57.63(16) ?
N11 C12 C13 C22 . . . . -124.06(11) ?
N24 C13 C13A C14 . . . . 54.77(18) ?
C12 C13 C13A C14 . . . . 176.56(13) ?
C22 C13 C13A C14 . . . . -64.33(18) ?
N24 C13 C13A C17A . . . . -123.36(12) ?
C12 C13 C13A C17A . . . . -1.57(13) ?
C22 C13 C13A C17A . . . . 117.54(12) ?
C17A C13A C14 C15 . . . . -2.7(2) ?
C13 C13A C14 C15 . . . . 179.32(13) ?
C13A C14 C15 C16 . . . . 1.4(2) ?
C14 C15 C16 C17 . . . . 0.3(2) ?
C15 C16 C17 C17A . . . . -0.8(2) ?
C16 C17 C17A C13A . . . . -0.6(2) ?
C16 C17 C17A N11 . . . . 177.99(13) ?
C14 C13A C17A C17 . . . . 2.4(2) ?
C13 C13A C17A C17 . . . . -179.29(12) ?
C14 C13A C17A N11 . . . . -176.46(12) ?
C13 C13A C17A N11 . . . . 1.89(14) ?
C12 N11 C17A C17 . . . . 179.86(13) ?
C111 N11 C17A C17 . . . . 0.8(2) ?
C12 N11 C17A C13A . . . . -1.42(15) ?
C111 N11 C17A C13A . . . . 179.49(12) ?
C211 C21 C22 C227 . . . . -89.51(14) ?
C28A C21 C22 C227 . . . . 144.23(11) ?
C211 C21 C22 C13 . . . . 148.63(11) ?
C28A C21 C22 C13 . . . . 22.37(12) ?
N24 C13 C22 C227 . . . . -120.05(11) ?
C13A C13 C22 C227 . . . . 3.40(16) ?
C12 C13 C22 C227 . . . . 118.14(12) ?
N24 C13 C22 C21 . . . . 3.34(12) ?
C13A C13 C22 C21 . . . . 126.79(11) ?
C12 C13 C22 C21 . . . . -118.47(11) ?
C13A C13 N24 C25 . . . . 71.00(14) ?
C12 C13 N24 C25 . . . . -43.13(15) ?
C22 C13 N24 C25 . . . . -161.76(11) ?
C13A C13 N24 C28A . . . . -157.26(11) ?
C12 C13 N24 C28A . . . . 88.61(12) ?
C22 C13 N24 C28A . . . . -30.02(13) ?
C13 N24 C25 C26 . . . . -170.95(11) ?
C28A N24 C25 C26 . . . . 59.88(15) ?
N24 C25 C26 C27 . . . . -56.02(16) ?
C25 C26 C27 C28 . . . . 55.76(16) ?
C26 C27 C28 C28A . . . . -55.23(15) ?
C13 N24 C28A C28 . . . . 167.41(11) ?
C25 N24 C28A C28 . . . . -60.00(14) ?
C13 N24 C28A C21 . . . . 43.98(12) ?
C25 N24 C28A C21 . . . . 176.57(11) ?
C27 C28 C28A N24 . . . . 55.48(14) ?
C27 C28 C28A C21 . . . . 168.00(11) ?
C211 C21 C28A N24 . . . . -166.73(10) ?
C22 C21 C28A N24 . . . . -39.35(12) ?
C211 C21 C28A C28 . . . . 75.50(14) ?
C22 C21 C28A C28 . . . . -157.13(11) ?
C12 N11 C111 C112 . . . . -89.99(15) ?
C17A N11 C111 C112 . . . . 88.98(16) ?
N11 C111 C112 C113 . . . . -175.28(11) ?
C111 C112 C113 C114 . . . . -176.02(12) ?
C112 C113 C114 C115 . . . . -171.33(12) ?
C113 C114 C115 C116 . . . . -175.52(13) ?
C28A C21 C211 O211 . . . . -33.95(18) ?
C22 C21 C211 O211 . . . . -155.29(13) ?
C28A C21 C211 O212 . . . . 148.37(11) ?
C22 C21 C211 O212 . . . . 27.03(16) ?
C21 C22 C227 O227 . . . . -14.10(17) ?
C13 C22 C227 O227 . . . . 103.47(13) ?
C21 C22 C227 C221 . . . . 168.39(11) ?
C13 C22 C227 C221 . . . . -74.03(14) ?
O227 C227 C221 C222 . . . . -18.16(18) ?
C22 C227 C221 C222 . . . . 159.35(12) ?
O227 C227 C221 C226 . . . . 162.00(12) ?
C22 C227 C221 C226 . . . . -20.49(18) ?
C226 C221 C222 C223 . . . . -0.5(2) ?
C227 C221 C222 C223 . . . . 179.61(13) ?
C221 C222 C223 C224 . . . . 0.3(2) ?
C222 C223 C224 C225 . . . . 0.1(2) ?
C223 C224 C225 C226 . . . . -0.2(2) ?
C224 C225 C226 C221 . . . . -0.1(2) ?
C222 C221 C226 C225 . . . . 0.4(2) ?
C227 C221 C226 C225 . . . . -179.75(12) ?

_cod_database_fobs_code 2022411
